data_1520973
loop_
_publ_author_name
'Choi, K.-S.'
'Kanatzidis, M.G.'
'Hanko, J.A.'

_publ_section_title
;
 Eightfold superstructure in K2 Gd2 Sb2 Se9 and K2 La2 Sb2 S9 caused by
 three-dimensional ordering of the 5s2 lone pair of Sb(3+)ions
;
_journal_name_full 'Journal of Solid State Chemistry'
_journal_page_first 309
_journal_page_last 319
_journal_volume 147
_journal_year 1999
_chemical_formula_sum 'Gd2 K2 Sb2 Se9'
_chemical_name_systematic 'K2 (Gd2 Sb2 Se9)'
_space_group_IT_number 12
_symmetry_space_group_name_Hall '-C 2y'
_symmetry_space_group_name_H-M 'C 1 2/m 1'
_cell_angle_alpha 90
_cell_angle_beta 123.022
_cell_angle_gamma 90
_cell_formula_units_Z 8
_cell_length_a 22.8783
_cell_length_b 8.4062
_cell_length_c 20.97
_cell_volume 3381.466
_citation_journal_id_ASTM JSSCBI
_cod_data_source_file Choi_JSSCBI_1999_311.cif
_cod_data_source_block Gd2K2Sb2Se9
_cod_original_cell_volume 3381.465
_cod_database_code 1520973

loop_
_symmetry_equiv_pos_as_xyz
x,y,z
-x,y,-z
-x,-y,-z
x,-y,z
x+1/2,y+1/2,z
-x+1/2,y+1/2,-z
-x+1/2,-y+1/2,-z
x+1/2,-y+1/2,z

loop_
_atom_site_label
_atom_site_type_symbol
_atom_site_fract_x
_atom_site_fract_y
_atom_site_fract_z
_atom_site_occupancy
_atom_site_U_iso_or_equiv
Se6 Se-2 0.1694 0.2428 0.2206 1 0.0
Sb2 Sb+3 0.0967 0 0.1318 1 0.0
Se16 Se-2 0 0.2689 0 1 0.0
Se1 Se-2 0.3292 0.5 0.3187 1 0.0
Se8 Se-1 0.6112 0 0.4067 1 0.0
Gd1 Gd+3 0.2934 0.2505 0.203 1 0.0
Sb4 Sb+3 0.076 0.5 0.1106 1 0.0
Se14 Se-1 0.6142 0.5 0.4128 1 0.0
Sb1 Sb+3 0.4608 0.5 0.3648 1 0.0
Se12 Se-1 0.1965 0.5 0.3729 1 0.0
Se4 Se-2 0.0121 0 0.1797 1 0.0
Se7 Se-1 0.3194 0.5 0.1242 1 0.0
Se3 Se-2 0.3334 0 0.3227 1 0.0
Se10 Se-1 0.1955 0 0.3753 1 0.0
K2 K+1 0.33 0.2487 0.4436 1 0.0
Se11 Se-1 0.201 0.5 0.0901 1 0.0
Se2 Se-2 0.0089 0.5 0.1783 1 0.0
K1 K+1 0.8866 0.2529 0.0564 1 0.0
Gd2 Gd+3 0.0903 0.2483 0.297 1 0.0
Se5 Se-2 -0.0513 0.2415 0.2794 1 0.0
Se9 Se-1 0.3248 0 0.1277 1 0.0
Se15 Se-2 0.5 0.2283 0.5 1 0.0
Sb3 Sb+3 0.4687 0 0.393 1 0.0
Se13 Se-1 0.2054 0 0.0903 1 0.0
